data_1516700
loop_
_publ_author_name
'Bayliss, Sam L.'
'Cole, Jacqueline M.'
'Waddell, Paul G.'
'McKechnie, Scott'
'Liu, Xiaogang'

_publ_section_title
;
 Predicting Solar-Cell Dyes for Cosensitization
;
_journal_issue 26
_journal_name_full 'The Journal of Physical Chemistry C'
_journal_page_first 14082
_journal_paper_doi 10.1021/jp501159g
_journal_volume 118
_journal_year 2014
_chemical_formula_moiety 'C28 H33 N2 S1, Cl1 O4, 0.5(C1 Cl2)'
_chemical_formula_sum 'C28.5 H33 Cl2 N2 O4 S'
_chemical_formula_weight 570.53
_chemical_name_systematic
;
 ?
;
_space_group_IT_number 2
_symmetry_cell_setting triclinic
_symmetry_space_group_name_Hall '-P 1'
_symmetry_space_group_name_H-M 'P -1'
_atom_sites_solution_hydrogens geom
_atom_sites_solution_primary direct
_atom_sites_solution_secondary difmap
_audit_creation_date 2013-04-12T14:23:42-00:00
_audit_creation_method 'WinGX routine CIF_UPDATE'
_cell_angle_alpha 99.575(3)
_cell_angle_beta 111.360(2)
_cell_angle_gamma 105.870(4)
_cell_formula_units_Z 2
_cell_length_a 9.770(4)
_cell_length_b 12.728(5)
_cell_length_c 13.240(5)
_cell_measurement_reflns_used 4156
_cell_measurement_temperature 120(2)
_cell_measurement_theta_max 33
_cell_measurement_theta_min 2.1
_cell_volume 1408.4(10)
_computing_cell_refinement
;
        CrystalClear-SM Expert 2.0 r4 (Rigaku, 2009)
;
_computing_data_collection
;
        CrystalClear-SM Expert 2.0 r4 (Rigaku, 2009)
;
_computing_data_reduction
;
        CrystalClear-SM Expert 2.0 r4 (Rigaku, 2009)
;
_computing_molecular_graphics 'Ortep-3 for Windows (Farrugia, 1997)'
_computing_publication_material 'WinGX publication routines (Farrugia, 1999)'
_computing_structure_refinement 'SHELXL-97 (Sheldrick, 2008)'
_diffrn_ambient_temperature 120(2)
_diffrn_detector_area_resol_mean 28.5714
_diffrn_measured_fraction_theta_full 0.979
_diffrn_measured_fraction_theta_max 0.965
_diffrn_measurement_device_type
;
        Rigaku Saturn724+ (2x2 bin mode)
;
_diffrn_measurement_method 'profile data from \w-scans'
_diffrn_radiation_monochromator graphite
_diffrn_radiation_type MoK\a
_diffrn_radiation_wavelength 0.71073
_diffrn_reflns_av_R_equivalents 0.0393
_diffrn_reflns_av_unetI/netI 0.0561
_diffrn_reflns_limit_h_max 12
_diffrn_reflns_limit_h_min -12
_diffrn_reflns_limit_k_max 16
_diffrn_reflns_limit_k_min -14
_diffrn_reflns_limit_l_max 17
_diffrn_reflns_limit_l_min -17
_diffrn_reflns_number 10558
_diffrn_reflns_theta_full 25
_diffrn_reflns_theta_max 27.48
_diffrn_reflns_theta_min 3.25
_diffrn_source 'Sealed Tube'
_exptl_absorpt_coefficient_mu 0.342
_exptl_absorpt_correction_T_max 0.944
_exptl_absorpt_correction_T_min 0.899
_exptl_absorpt_correction_type multi-scan
_exptl_absorpt_process_details 'Higashi, 1995'
_exptl_crystal_colour Red
_exptl_crystal_density_diffrn 1.345
_exptl_crystal_density_method 'not measured'
_exptl_crystal_description Block
_exptl_crystal_F_000 600
_exptl_crystal_size_max 0.36
_exptl_crystal_size_mid 0.26
_exptl_crystal_size_min 0.17
_refine_diff_density_max 0.547
_refine_diff_density_min -0.341
_refine_diff_density_rms 0.057
_refine_ls_extinction_method none
_refine_ls_goodness_of_fit_ref 1.047
_refine_ls_hydrogen_treatment constr
_refine_ls_matrix_type full
_refine_ls_number_parameters 355
_refine_ls_number_reflns 6233
_refine_ls_number_restraints 0
_refine_ls_restrained_S_all 1.047
_refine_ls_R_factor_all 0.0493
_refine_ls_R_factor_gt 0.0439
_refine_ls_shift/su_max 0.002
_refine_ls_shift/su_mean 0
_refine_ls_structure_factor_coef Fsqd
_refine_ls_weighting_details 'calc w=1/[\s^2^(Fo^2^)+(0.0617P)^2^+0.2776P] where P=(Fo^2^+2Fc^2^)/3'
_refine_ls_weighting_scheme calc
_refine_ls_wR_factor_ref 0.123
_reflns_number_gt 5395
_reflns_number_total 6233
_reflns_threshold_expression >2\s(I)
_cod_data_source_file jp501159g_si_003.cif
_cod_data_source_block LDS821
_cod_depositor_comments
;
The following automatic conversions were performed:

'_exptl_absorpt_correction_type' value 'Multi-scan' changed to
'multi-scan' according to
/usr/data/users/saulius/crontab/automatic-downloads/rss-feeds/ACS/lib/dictionaries/cif_core.dic
dictionary named 'cif_core.dic' version 2.4.2 from 2011-04-26.

Automatic conversion script
Id: cif_fix_values 2281 2013-09-26 08:29:07Z andrius 

 Adding full bibliography for 1516695--1516701.cif.
;
_cod_original_formula_sum 'C28.50 H33 Cl2 N2 O4 S1'
_cod_database_code 1516700

loop_
_symmetry_equiv_pos_as_xyz
'x, y, z'
'-x, -y, -z'

loop_
_atom_site_label
_atom_site_fract_x
_atom_site_fract_y
_atom_site_fract_z
_atom_site_U_iso_or_equiv
_atom_site_adp_type
_atom_site_calc_flag
_atom_site_refinement_flags
_atom_site_occupancy
_atom_site_type_symbol
C1 0.5194(3) 0.53443(16) 1.20028(17) 0.0453(5) Uani d . 1 C
C2 0.6692(3) 0.52518(16) 1.23703(17) 0.0460(5) Uani d . 1 C
H2 0.6968 0.4841 1.288 0.055 Uiso calc R 1 H
C3 0.7757(2) 0.57692(15) 1.19768(15) 0.0374(4) Uani d . 1 C
H3 0.8748 0.5713 1.2247 0.045 Uiso calc R 1 H
C4 0.7391(2) 0.63743(14) 1.11863(13) 0.0303(3) Uani d . 1 C
C5 0.5871(2) 0.64309(14) 1.07952(15) 0.0331(4) Uani d . 1 C
H5 0.5579 0.6808 1.0255 0.04 Uiso calc R 1 H
C6 0.4806(2) 0.59406(15) 1.11934(16) 0.0398(4) Uani d . 1 C
H6 0.3818 0.6003 1.0926 0.048 Uiso calc R 1 H
C7 0.4468(4) 0.4179(2) 1.3162(2) 0.0823(9) Uani d . 1 C
H7A 0.3551 0.3839 1.3276 0.124 Uiso calc R 1 H
H7B 0.5333 0.4642 1.388 0.124 Uiso calc R 1 H
H7C 0.4738 0.3587 1.2821 0.124 Uiso calc R 1 H
C8 0.2717(3) 0.5133(2) 1.2156(3) 0.0754(9) Uani d . 1 C
H8A 0.2219 0.4862 1.2616 0.113 Uiso calc R 1 H
H8B 0.2012 0.4758 1.1368 0.113 Uiso calc R 1 H
H8C 0.2973 0.5944 1.2308 0.113 Uiso calc R 1 H
C9 0.85465(18) 0.69177(13) 1.08040(13) 0.0282(3) Uani d . 1 C
H9 0.9521 0.6839 1.111 0.034 Uiso calc R 1 H
C10 0.83518(17) 0.75250(13) 1.00503(13) 0.0276(3) Uani d . 1 C
H10 0.7372 0.7594 0.9733 0.033 Uiso calc R 1 H
C11 0.95181(17) 0.80790(13) 0.96881(12) 0.0257(3) Uani d . 1 C
C12 0.91183(17) 0.86408(13) 0.89006(13) 0.0268(3) Uani d . 1 C
H12 0.8094 0.8637 0.8609 0.032 Uiso calc R 1 H
C13 1.01831(16) 0.92402(13) 0.84922(12) 0.0242(3) Uani d . 1 C
C14 1.18412(17) 0.92383(14) 0.89725(13) 0.0265(3) Uani d . 1 C
H14A 1.2519 0.9933 0.9597 0.032 Uiso calc R 1 H
H14B 1.2221 0.925 0.839 0.032 Uiso calc R 1 H
C15 1.19835(17) 0.82031(14) 0.94002(13) 0.0274(3) Uani d . 1 C
C16 1.11709(18) 0.80691(15) 1.01947(13) 0.0290(3) Uani d . 1 C
H16A 1.1128 0.7355 1.0372 0.035 Uiso calc R 1 H
H16B 1.1798 0.8686 1.09 0.035 Uiso calc R 1 H
C17 0.96160(16) 0.97828(13) 0.77090(12) 0.0251(3) Uani d . 1 C
H17 0.8574 0.9725 0.75 0.03 Uiso calc R 1 H
C18 1.04282(17) 1.04242(13) 0.71770(12) 0.0247(3) Uani d . 1 C
C19 1.07333(18) 1.14159(13) 0.59079(13) 0.0273(3) Uani d . 1 C
C20 1.22774(18) 1.14668(13) 0.64853(13) 0.0276(3) Uani d . 1 C
C21 1.3474(2) 1.19986(14) 0.61946(14) 0.0327(3) Uani d . 1 C
H21 1.4499 1.2029 0.658 0.039 Uiso calc R 1 H
C22 1.3085(2) 1.24782(14) 0.53169(15) 0.0355(4) Uani d . 1 C
H22 1.386 1.2839 0.5108 0.043 Uiso calc R 1 H
C23 1.1538(2) 1.24267(15) 0.47385(14) 0.0367(4) Uani d . 1 C
H23 1.1306 1.2752 0.4148 0.044 Uiso calc R 1 H
C24 1.0338(2) 1.19026(15) 0.50219(14) 0.0342(4) Uani d . 1 C
H24 0.9316 1.1877 0.4637 0.041 Uiso calc R 1 H
C25 0.80240(17) 1.06698(14) 0.58242(13) 0.0281(3) Uani d . 1 C
H25A 0.743 0.9992 0.5941 0.034 Uiso calc R 1 H
H25B 0.7647 1.055 0.5012 0.034 Uiso calc R 1 H
C26 0.77308(19) 1.16950(15) 0.63460(14) 0.0342(4) Uani d . 1 C
H26A 0.6643 1.1598 0.5944 0.051 Uiso calc R 1 H
H26B 0.839 1.2378 0.6294 0.051 Uiso calc R 1 H
H26C 0.7974 1.1757 0.7129 0.051 Uiso calc R 1 H
C27 1.1236(2) 0.71202(15) 0.83873(15) 0.0363(4) Uani d . 1 C
H27A 1.0143 0.6992 0.7959 0.055 Uiso calc R 1 H
H27B 1.1324 0.6476 0.8659 0.055 Uiso calc R 1 H
H27C 1.1774 0.7214 0.7911 0.055 Uiso calc R 1 H
C28 1.37391(19) 0.84204(17) 1.00633(16) 0.0372(4) Uani d . 1 C
H28A 1.4246 0.8479 0.9564 0.056 Uiso calc R 1 H
H28B 1.3847 0.7798 1.0367 0.056 Uiso calc R 1 H
H28C 1.4224 0.912 1.0674 0.056 Uiso calc R 1 H
N1 0.4138(3) 0.48860(17) 1.24185(18) 0.0633(6) Uani d . 1 N
N2 0.97228(14) 1.08264(11) 0.63246(10) 0.0248(3) Uani d . 1 N
S1 1.24159(4) 1.07774(3) 0.75206(3) 0.02701(11) Uani d . 1 S
Cl1 0.48051(4) 0.88629(4) 0.69853(3) 0.03307(12) Uani d . 1 Cl
O1 0.31558(15) 0.81867(14) 0.65189(13) 0.0558(4) Uani d . 1 O
O2 0.55387(18) 0.83911(14) 0.63595(12) 0.0528(4) Uani d . 1 O
O3 0.49706(18) 1.00045(13) 0.69125(13) 0.0511(4) Uani d . 1 O
O4 0.55549(17) 0.88909(14) 0.81536(11) 0.0511(4) Uani d . 1 O
C1S 0.0785(7) 0.5440(7) 1.4629(7) 0.0367(15) Uani d P 0.5 C
Cl1S 0.1405(4) 0.52628(17) 1.43675(17) 0.0817(6) Uani d P 0.5 Cl
Cl2S 0.0815(6) 0.5558(4) 1.4880(4) 0.155(2) Uani d P 0.5 Cl

loop_
_atom_site_aniso_label
_atom_site_aniso_U_11
_atom_site_aniso_U_22
_atom_site_aniso_U_33
_atom_site_aniso_U_12
_atom_site_aniso_U_13
_atom_site_aniso_U_23
C1 0.0562(12) 0.0300(9) 0.0478(10) -0.0004(8) 0.0346(10) 0.0056(8)
C2 0.0614(12) 0.0372(10) 0.0411(10) 0.0108(9) 0.0264(9) 0.0179(8)
C3 0.0449(10) 0.0347(9) 0.0348(8) 0.0133(8) 0.0190(8) 0.0135(7)
C4 0.0360(8) 0.0273(8) 0.0302(8) 0.0108(7) 0.0178(7) 0.0079(6)
C5 0.0378(8) 0.0284(8) 0.0397(9) 0.0116(7) 0.0239(7) 0.0103(7)
C6 0.0411(9) 0.0312(9) 0.0501(10) 0.0068(7) 0.0301(8) 0.0062(8)
C7 0.102(2) 0.0695(17) 0.0745(17) -0.0024(15) 0.0570(17) 0.0321(14)
C8 0.0770(17) 0.0529(13) 0.101(2) -0.0047(12) 0.0716(17) 0.0065(13)
C9 0.0285(7) 0.0309(8) 0.0288(7) 0.0129(6) 0.0148(6) 0.0081(6)
C10 0.0234(7) 0.0333(8) 0.0287(7) 0.0115(6) 0.0129(6) 0.0097(6)
C11 0.0233(7) 0.0318(8) 0.0249(7) 0.0123(6) 0.0118(6) 0.0084(6)
C12 0.0198(6) 0.0348(8) 0.0281(7) 0.0122(6) 0.0104(6) 0.0112(6)
C13 0.0210(6) 0.0282(7) 0.0230(6) 0.0098(6) 0.0090(5) 0.0063(6)
C14 0.0204(7) 0.0331(8) 0.0292(7) 0.0117(6) 0.0112(6) 0.0127(6)
C15 0.0238(7) 0.0367(8) 0.0299(7) 0.0160(6) 0.0140(6) 0.0157(6)
C16 0.0256(7) 0.0402(9) 0.0282(7) 0.0169(7) 0.0126(6) 0.0163(7)
C17 0.0189(6) 0.0309(8) 0.0264(7) 0.0099(6) 0.0098(5) 0.0097(6)
C18 0.0215(6) 0.0268(7) 0.0240(7) 0.0092(6) 0.0083(5) 0.0061(6)
C19 0.0297(7) 0.0281(8) 0.0268(7) 0.0112(6) 0.0144(6) 0.0087(6)
C20 0.0304(7) 0.0273(8) 0.0294(7) 0.0126(6) 0.0156(6) 0.0093(6)
C21 0.0337(8) 0.0321(8) 0.0384(8) 0.0120(7) 0.0223(7) 0.0093(7)
C22 0.0439(9) 0.0318(8) 0.0404(9) 0.0122(7) 0.0290(8) 0.0118(7)
C23 0.0495(10) 0.0364(9) 0.0309(8) 0.0165(8) 0.0214(8) 0.0151(7)
C24 0.0371(9) 0.0384(9) 0.0304(8) 0.0157(7) 0.0153(7) 0.0138(7)
C25 0.0211(7) 0.0355(8) 0.0251(7) 0.0105(6) 0.0059(6) 0.0117(6)
C26 0.0300(8) 0.0435(10) 0.0359(8) 0.0184(7) 0.0161(7) 0.0152(7)
C27 0.0406(9) 0.0361(9) 0.0415(9) 0.0183(7) 0.0243(8) 0.0114(7)
C28 0.0269(8) 0.0549(11) 0.0434(9) 0.0238(8) 0.0179(7) 0.0266(8)
N1 0.0711(13) 0.0525(11) 0.0690(12) -0.0007(9) 0.0495(11) 0.0187(10)
N2 0.0228(6) 0.0278(6) 0.0242(6) 0.0098(5) 0.0094(5) 0.0089(5)
S1 0.02081(18) 0.0325(2) 0.0314(2) 0.01117(15) 0.01241(15) 0.01337(16)
Cl1 0.02194(19) 0.0509(3) 0.0298(2) 0.01588(17) 0.01229(15) 0.01354(17)
O1 0.0234(6) 0.0711(10) 0.0599(9) 0.0065(6) 0.0113(6) 0.0211(8)
O2 0.0536(8) 0.0717(10) 0.0491(8) 0.0317(8) 0.0334(7) 0.0163(7)
O3 0.0525(8) 0.0514(8) 0.0595(9) 0.0227(7) 0.0290(7) 0.0241(7)
O4 0.0446(7) 0.0826(11) 0.0324(6) 0.0337(8) 0.0139(6) 0.0209(7)
C1S 0.030(2) 0.043(3) 0.072(4) 0.026(3) 0.037(3) 0.048(3)
Cl1S 0.1323(19) 0.0618(10) 0.0704(9) 0.0501(10) 0.0519(10) 0.0236(7)
Cl2S 0.123(3) 0.0732(17) 0.160(4) -0.0057(17) -0.032(2) 0.058(2)

loop_
_atom_type_symbol
_atom_type_description
_atom_type_scat_dispersion_real
_atom_type_scat_dispersion_imag
_atom_type_scat_source
C C 0.0033 0.0016 'International Tables Vol C Tables 4.2.6.8 and 6.1.1.4'
H H 0 0 'International Tables Vol C Tables 4.2.6.8 and 6.1.1.4'
Cl Cl 0.1484 0.1585 'International Tables Vol C Tables 4.2.6.8 and 6.1.1.4'
N N 0.0061 0.0033 'International Tables Vol C Tables 4.2.6.8 and 6.1.1.4'
O O 0.0106 0.006 'International Tables Vol C Tables 4.2.6.8 and 6.1.1.4'
S S 0.1246 0.1234 'International Tables Vol C Tables 4.2.6.8 and 6.1.1.4'

loop_
_geom_angle_atom_site_label_1
_geom_angle_atom_site_label_2
_geom_angle_atom_site_label_3
_geom_angle
_geom_angle_site_symmetry_1
_geom_angle_site_symmetry_3
N1 C1 C2 121.9(2) . .
N1 C1 C6 120.5(2) . .
C2 C1 C6 117.67(16) . .
C3 C2 C1 120.47(18) . .
C3 C2 H2 119.8 . .
C1 C2 H2 119.8 . .
C2 C3 C4 122.24(19) . .
C2 C3 H3 118.9 . .
C4 C3 H3 118.9 . .
C3 C4 C5 116.90(15) . .
C3 C4 C9 120.63(16) . .
C5 C4 C9 122.48(15) . .
C6 C5 C4 121.73(17) . .
C6 C5 H5 119.1 . .
C4 C5 H5 119.1 . .
C5 C6 C1 120.94(19) . .
C5 C6 H6 119.5 . .
C1 C6 H6 119.5 . .
N1 C7 H7A 109.5 . .
N1 C7 H7B 109.5 . .
H7A C7 H7B 109.5 . .
N1 C7 H7C 109.5 . .
H7A C7 H7C 109.5 . .
H7B C7 H7C 109.5 . .
N1 C8 H8A 109.5 . .
N1 C8 H8B 109.5 . .
H8A C8 H8B 109.5 . .
N1 C8 H8C 109.5 . .
H8A C8 H8C 109.5 . .
H8B C8 H8C 109.5 . .
C10 C9 C4 126.77(15) . .
C10 C9 H9 116.6 . .
C4 C9 H9 116.6 . .
C9 C10 C11 126.42(14) . .
C9 C10 H10 116.8 . .
C11 C10 H10 116.8 . .
C12 C11 C10 118.98(14) . .
C12 C11 C16 120.01(13) . .
C10 C11 C16 120.98(14) . .
C11 C12 C13 124.00(13) . .
C11 C12 H12 118 . .
C13 C12 H12 118 . .
C17 C13 C12 117.34(13) . .
C17 C13 C14 125.26(13) . .
C12 C13 C14 117.39(13) . .
C13 C14 C15 114.01(12) . .
C13 C14 H14A 108.8 . .
C15 C14 H14A 108.8 . .
C13 C14 H14B 108.8 . .
C15 C14 H14B 108.8 . .
H14A C14 H14B 107.6 . .
C28 C15 C27 109.23(14) . .
C28 C15 C16 109.13(13) . .
C27 C15 C16 110.74(14) . .
C28 C15 C14 108.45(13) . .
C27 C15 C14 109.78(13) . .
C16 C15 C14 109.47(13) . .
C11 C16 C15 112.96(13) . .
C11 C16 H16A 109 . .
C15 C16 H16A 109 . .
C11 C16 H16B 109 . .
C15 C16 H16B 109 . .
H16A C16 H16B 107.8 . .
C13 C17 C18 128.02(14) . .
C13 C17 H17 116 . .
C18 C17 H17 116 . .
N2 C18 C17 123.72(13) . .
N2 C18 S1 111.32(11) . .
C17 C18 S1 124.95(11) . .
C24 C19 C20 120.85(15) . .
C24 C19 N2 127.37(15) . .
C20 C19 N2 111.77(14) . .
C21 C20 C19 121.36(15) . .
C21 C20 S1 127.80(13) . .
C19 C20 S1 110.83(12) . .
C22 C21 C20 117.90(16) . .
C22 C21 H21 121 . .
C20 C21 H21 121 . .
C21 C22 C23 120.72(15) . .
C21 C22 H22 119.6 . .
C23 C22 H22 119.6 . .
C24 C23 C22 121.92(16) . .
C24 C23 H23 119 . .
C22 C23 H23 119 . .
C23 C24 C19 117.25(16) . .
C23 C24 H24 121.4 . .
C19 C24 H24 121.4 . .
N2 C25 C26 112.09(13) . .
N2 C25 H25A 109.2 . .
C26 C25 H25A 109.2 . .
N2 C25 H25B 109.2 . .
C26 C25 H25B 109.2 . .
H25A C25 H25B 107.9 . .
C25 C26 H26A 109.5 . .
C25 C26 H26B 109.5 . .
H26A C26 H26B 109.5 . .
C25 C26 H26C 109.5 . .
H26A C26 H26C 109.5 . .
H26B C26 H26C 109.5 . .
C15 C27 H27A 109.5 . .
C15 C27 H27B 109.5 . .
H27A C27 H27B 109.5 . .
C15 C27 H27C 109.5 . .
H27A C27 H27C 109.5 . .
H27B C27 H27C 109.5 . .
C15 C28 H28A 109.5 . .
C15 C28 H28B 109.5 . .
H28A C28 H28B 109.5 . .
C15 C28 H28C 109.5 . .
H28A C28 H28C 109.5 . .
H28B C28 H28C 109.5 . .
C1 N1 C8 120.6(2) . .
C1 N1 C7 120.5(2) . .
C8 N1 C7 118.9(2) . .
C18 N2 C19 114.41(13) . .
C18 N2 C25 125.07(12) . .
C19 N2 C25 120.52(12) . .
C18 S1 C20 91.67(7) . .
O1 Cl1 O2 110.68(10) . .
O1 Cl1 O4 109.23(9) . .
O2 Cl1 O4 109.43(9) . .
O1 Cl1 O3 108.56(9) . .
O2 Cl1 O3 108.90(9) . .
O4 Cl1 O3 110.02(10) . .
Cl1S C1S Cl2S 130.1(5) . 2_568
C1S Cl1S Cl2S 11.7(7) . .
Cl1S Cl2S Cl2S 120.9(5) . 2_568
Cl1S Cl2S C1S 128.2(3) . 2_568
Cl2S Cl2S C1S 8.6(4) 2_568 2_568

loop_
_geom_bond_atom_site_label_1
_geom_bond_atom_site_label_2
_geom_bond_site_symmetry_2
_geom_bond_distance
C1 N1 . 1.378(2)
C1 C2 . 1.410(3)
C1 C6 . 1.414(3)
C2 C3 . 1.386(3)
C2 H2 . 0.93
C3 C4 . 1.401(2)
C3 H3 . 0.93
C4 C5 . 1.410(2)
C4 C9 . 1.455(2)
C5 C6 . 1.380(2)
C5 H5 . 0.93
C6 H6 . 0.93
C7 N1 . 1.451(3)
C7 H7A . 0.96
C7 H7B . 0.96
C7 H7C . 0.96
C8 N1 . 1.439(4)
C8 H8A . 0.96
C8 H8B . 0.96
C8 H8C . 0.96
C9 C10 . 1.352(2)
C9 H9 . 0.93
C10 C11 . 1.448(2)
C10 H10 . 0.93
C11 C12 . 1.362(2)
C11 C16 . 1.511(2)
C12 C13 . 1.439(2)
C12 H12 . 0.93
C13 C17 . 1.374(2)
C13 C14 . 1.510(2)
C14 C15 . 1.539(2)
C14 H14A . 0.97
C14 H14B . 0.97
C15 C28 . 1.534(2)
C15 C27 . 1.534(2)
C15 C16 . 1.536(2)
C16 H16A . 0.97
C16 H16B . 0.97
C17 C18 . 1.427(2)
C17 H17 . 0.93
C18 N2 . 1.3525(19)
C18 S1 . 1.7295(16)
C19 C24 . 1.397(2)
C19 C20 . 1.398(2)
C19 N2 . 1.404(2)
C20 C21 . 1.398(2)
C20 S1 . 1.7312(17)
C21 C22 . 1.381(2)
C21 H21 . 0.93
C22 C23 . 1.401(3)
C22 H22 . 0.93
C23 C24 . 1.391(2)
C23 H23 . 0.93
C24 H24 . 0.93
C25 N2 . 1.4857(19)
C25 C26 . 1.520(2)
C25 H25A . 0.97
C25 H25B . 0.97
C26 H26A . 0.96
C26 H26B . 0.96
C26 H26C . 0.96
C27 H27A . 0.96
C27 H27B . 0.96
C27 H27C . 0.96
C28 H28A . 0.96
C28 H28B . 0.96
C28 H28C . 0.96
Cl1 O1 . 1.4347(14)
Cl1 O2 . 1.4364(14)
Cl1 O4 . 1.4397(14)
Cl1 O3 . 1.4409(16)
C1S Cl1S . 0.860(6)
C1S Cl2S 2_568 2.099(4)
Cl1S Cl2S . 1.120(6)
Cl2S Cl2S 2_568 1.983(9)
Cl2S C1S 2_568 2.099(4)

loop_
_geom_torsion_atom_site_label_1
_geom_torsion_atom_site_label_2
_geom_torsion_atom_site_label_3
_geom_torsion_atom_site_label_4
_geom_torsion
N1 C1 C2 C3 -176.88(18)
C6 C1 C2 C3 2.4(3)
C1 C2 C3 C4 -1.7(3)
C2 C3 C4 C5 -0.4(3)
C2 C3 C4 C9 179.24(16)
C3 C4 C5 C6 1.7(2)
C9 C4 C5 C6 -177.94(16)
C4 C5 C6 C1 -0.9(3)
N1 C1 C6 C5 178.16(17)
C2 C1 C6 C5 -1.1(3)
C3 C4 C9 C10 -179.94(16)
C5 C4 C9 C10 -0.3(3)
C4 C9 C10 C11 178.92(15)
C9 C10 C11 C12 178.70(15)
C9 C10 C11 C16 -3.1(2)
C10 C11 C12 C13 178.77(14)
C16 C11 C12 C13 0.5(2)
C11 C12 C13 C17 -178.99(14)
C11 C12 C13 C14 0.1(2)
C17 C13 C14 C15 -154.99(14)
C12 C13 C14 C15 26.0(2)
C13 C14 C15 C28 -169.33(13)
C13 C14 C15 C27 71.39(16)
C13 C14 C15 C16 -50.36(17)
C12 C11 C16 C15 -27.0(2)
C10 C11 C16 C15 154.79(14)
C28 C15 C16 C11 168.94(14)
C27 C15 C16 C11 -70.78(17)
C14 C15 C16 C11 50.40(18)
C12 C13 C17 C18 -179.76(15)
C14 C13 C17 C18 1.3(3)
C13 C17 C18 N2 172.66(14)
C13 C17 C18 S1 -6.7(2)
C24 C19 C20 C21 -0.3(2)
N2 C19 C20 C21 178.90(14)
C24 C19 C20 S1 -179.04(12)
N2 C19 C20 S1 0.19(17)
C19 C20 C21 C22 0.2(2)
S1 C20 C21 C22 178.64(12)
C20 C21 C22 C23 -0.2(2)
C21 C22 C23 C24 0.4(3)
C22 C23 C24 C19 -0.5(3)
C20 C19 C24 C23 0.5(2)
N2 C19 C24 C23 -178.61(15)
C2 C1 N1 C8 170.9(2)
C6 C1 N1 C8 -8.3(3)
C2 C1 N1 C7 -6.9(3)
C6 C1 N1 C7 173.9(2)
C17 C18 N2 C19 -178.75(14)
S1 C18 N2 C19 0.72(16)
C17 C18 N2 C25 0.3(2)
S1 C18 N2 C25 179.82(11)
C24 C19 N2 C18 178.57(15)
C20 C19 N2 C18 -0.60(19)
C24 C19 N2 C25 -0.6(2)
C20 C19 N2 C25 -179.74(13)
C26 C25 N2 C18 96.23(18)
C26 C25 N2 C19 -84.72(17)
N2 C18 S1 C20 -0.51(12)
C17 C18 S1 C20 178.96(14)
C21 C20 S1 C18 -178.43(15)
C19 C20 S1 C18 0.17(12)
